data_2239419
loop_
_publ_author_name
'Bensegueni, Mohamed Abdellatif'
'Cherouana, Aouatef'
'Dahaoui, Slimane'
'Boudraa, Issam'

_publ_section_title
;
 Diaquabis[5-(2-pyrazin-2-yl)tetrazolato]copper(II)--pyrazine-2-carbonitrile
 (1/2)
;
_journal_coeditor_code QK2063
_journal_issue 3
_journal_name_full 'Acta Crystallographica Section E'
_journal_page_first m80
_journal_page_last m81
_journal_paper_doi 10.1107/S1600536814002293
_journal_volume 70
_journal_year 2014
_chemical_formula_iupac '[Cu (C5 H3 N6)2 (H2 O)2], 2C5 H3 N3'
_chemical_formula_moiety 'C10 H10 Cu N12 O2, 2(C5 H3 N3)'
_chemical_formula_sum 'C20 H16 Cu N18 O2'
_chemical_formula_weight 604.06
_chemical_name_systematic
;
Diaquabis[5-(2-pyrazin-2-yl)tetrazolato]copper(II)--pyrazine-2-carbonitrile
(1/2)
;
_space_group_IT_number 14
_symmetry_cell_setting monoclinic
_symmetry_space_group_name_Hall '-P 2ybc'
_symmetry_space_group_name_H-M 'P 1 21/c 1'
_atom_sites_solution_hydrogens geom
_atom_sites_solution_primary direct
_atom_sites_solution_secondary difmap
_cell_angle_alpha 90
_cell_angle_beta 104.93(2)
_cell_angle_gamma 90
_cell_formula_units_Z 2
_cell_length_a 13.591(2)
_cell_length_b 12.784(3)
_cell_length_c 7.216(2)
_cell_measurement_reflns_used 70
_cell_measurement_temperature 100(2)
_cell_measurement_theta_max 30.6
_cell_measurement_theta_min 2.2
_cell_volume 1211.4(5)
_computing_cell_refinement 'CrysAlis PRO (Oxford Diffraction, 2008)'
_computing_data_collection 'CrysAlis PRO (Oxford Diffraction, 2008)'
_computing_data_reduction 'CrysAlis PRO (Oxford Diffraction, 2008)'
_computing_molecular_graphics 'ORTEP-3 for Windows (Farrugia, 2012)'
_computing_publication_material 'PLATON (Spek, 2009)'
_computing_structure_refinement 'SHELXL97 (Sheldrick, 2008)'
_computing_structure_solution 'SIR2002 (Burla <i>et al.</i>, 2003)'
_diffrn_ambient_temperature 100(2)
_diffrn_measured_fraction_theta_full 0.997
_diffrn_measured_fraction_theta_max 0.997
_diffrn_measurement_device 'Agilent SuperNova CCD'
_diffrn_measurement_method '\f and \w scans'
_diffrn_radiation_monochromator multi-layer
_diffrn_radiation_source micro-source
_diffrn_radiation_type MoK\a
_diffrn_radiation_wavelength 0.71073
_diffrn_reflns_av_R_equivalents 0.0357
_diffrn_reflns_limit_h_max 19
_diffrn_reflns_limit_h_min -19
_diffrn_reflns_limit_k_max 18
_diffrn_reflns_limit_k_min -16
_diffrn_reflns_limit_l_max 10
_diffrn_reflns_limit_l_min -10
_diffrn_reflns_number 72054
_diffrn_reflns_theta_full 30.56
_diffrn_reflns_theta_max 30.56
_diffrn_reflns_theta_min 2.22
_exptl_absorpt_coefficient_mu 0.964
_exptl_absorpt_correction_type none
_exptl_crystal_colour blue
_exptl_crystal_density_diffrn 1.656
_exptl_crystal_density_method 'not measured'
_exptl_crystal_description Prism
_exptl_crystal_F_000 614
_exptl_crystal_size_max 0.1
_exptl_crystal_size_mid 0.08
_exptl_crystal_size_min 0.06
_refine_diff_density_max 0.616
_refine_diff_density_min -0.236
_refine_ls_extinction_method none
_refine_ls_goodness_of_fit_ref 1.082
_refine_ls_hydrogen_treatment mixed
_refine_ls_matrix_type full
_refine_ls_number_parameters 195
_refine_ls_number_reflns 3711
_refine_ls_number_restraints 2
_refine_ls_restrained_S_all 1.083
_refine_ls_R_factor_all 0.0344
_refine_ls_R_factor_gt 0.0272
_refine_ls_shift/su_max 0.001
_refine_ls_shift/su_mean 0.000
_refine_ls_structure_factor_coef Fsqd
_refine_ls_weighting_details 'calc w=1/[\s^2^(Fo^2^)+(0.0387P)^2^+0.6090P] where P=(Fo^2^+2Fc^2^)/3'
_refine_ls_weighting_scheme calc
_refine_ls_wR_factor_gt 0.0699
_refine_ls_wR_factor_ref 0.0746
_reflns_number_gt 3265
_reflns_number_total 3711
_reflns_threshold_expression I>2\s(I)
_cod_data_source_file qk2063sup1.cf
_cod_data_source_block I
_cod_original_sg_symbol_H-M 'P 21/c'
_cod_database_code 2239419
_cod_database_fobs_code 2239419

loop_
_symmetry_equiv_pos_as_xyz
'x, y, z'
'-x, y+1/2, -z+1/2'
'-x, -y, -z'
'x, -y-1/2, z-1/2'

loop_
_atom_site_type_symbol
_atom_site_label
_atom_site_fract_x
_atom_site_fract_y
_atom_site_fract_z
_atom_site_U_iso_or_equiv
_atom_site_adp_type
_atom_site_calc_flag
_atom_site_refinement_flags
_atom_site_occupancy
_atom_site_symmetry_multiplicity
Cu Cu1 1.0000 0.0000 1.0000 0.01027(6) Uani d S 1 2
O O1 0.89916(7) -0.01043(7) 1.21907(13) 0.01521(17) Uani d D 1 1
H H1W 0.9008(14) 0.0452(12) 1.271(3) 0.022(4) Uiso d D 1 1
H H2W 0.9197(14) -0.0577(11) 1.294(2) 0.028(5) Uiso d D 1 1
N N1 0.71720(8) -0.15880(9) 0.54002(16) 0.0195(2) Uani d . 1 1
N N2 0.87742(8) -0.05530(7) 0.79219(14) 0.01180(18) Uani d . 1 1
N N3 0.97170(8) 0.15216(7) 0.96694(14) 0.01155(18) Uani d . 1 1
N N4 0.90083(8) 0.21867(8) 0.86795(14) 0.01393(19) Uani d . 1 1
N N5 0.93288(8) 0.31435(8) 0.91544(15) 0.01499(19) Uani d . 1 1
N N6 1.02487(8) 0.31291(8) 1.04561(15) 0.01458(19) Uani d . 1 1
N N7 0.64661(9) 0.29939(9) 0.97445(17) 0.0217(2) Uani d . 1 1
N N8 0.51739(8) 0.13314(9) 0.80887(16) 0.0188(2) Uani d . 1 1
N N9 0.66710(10) -0.07623(10) 0.97158(19) 0.0269(3) Uani d . 1 1
C C1 0.78740(9) -0.21147(9) 0.67013(17) 0.0155(2) Uani d . 1 1
H H1 0.7816 -0.2853 0.6786 0.019 Uiso calc R 1 1
C C2 0.86881(9) -0.16041(8) 0.79360(16) 0.0115(2) Uani d . 1 1
C C3 0.80715(10) -0.00197(9) 0.66417(17) 0.0148(2) Uani d . 1 1
H H3 0.8108 0.0722 0.6597 0.018 Uiso calc R 1 1
C C4 0.72809(10) -0.05505(10) 0.53648(18) 0.0186(2) Uani d . 1 1
H H4 0.6802 -0.0157 0.4434 0.022 Uiso calc R 1 1
C C5 1.04598(9) 0.21169(8) 1.07398(16) 0.0116(2) Uani d . 1 1
C C7 0.64409(10) 0.01012(10) 0.9505(2) 0.0195(2) Uani d . 1 1
C C8 0.61209(9) 0.11813(10) 0.91986(17) 0.0165(2) Uani d . 1 1
C C9 0.67664(10) 0.19991(10) 1.00151(18) 0.0191(2) Uani d . 1 1
H H9 0.7432 0.1845 1.0778 0.023 Uiso calc R 1 1
C C10 0.55197(10) 0.31480(11) 0.86613(19) 0.0214(3) Uani d . 1 1
H H10 0.5274 0.3845 0.8444 0.026 Uiso calc R 1 1
C C11 0.48782(10) 0.23276(11) 0.78358(19) 0.0210(2) Uani d . 1 1
H H11 0.4213 0.2483 0.7073 0.025 Uiso calc R 1 1

loop_
_atom_site_aniso_label
_atom_site_aniso_U_11
_atom_site_aniso_U_22
_atom_site_aniso_U_33
_atom_site_aniso_U_12
_atom_site_aniso_U_13
_atom_site_aniso_U_23
Cu1 0.01191(10) 0.00595(9) 0.01099(10) -0.00037(6) -0.00058(7) -0.00041(6)
O1 0.0205(4) 0.0105(4) 0.0139(4) -0.0007(3) 0.0032(3) -0.0003(3)
N1 0.0178(5) 0.0192(5) 0.0187(5) -0.0033(4) 0.0000(4) -0.0030(4)
N2 0.0139(4) 0.0097(4) 0.0116(4) -0.0010(3) 0.0028(3) -0.0009(3)
N3 0.0138(4) 0.0090(4) 0.0110(4) 0.0004(3) 0.0016(3) 0.0002(3)
N4 0.0170(5) 0.0104(4) 0.0142(4) 0.0030(3) 0.0035(4) 0.0020(3)
N5 0.0197(5) 0.0104(4) 0.0155(5) 0.0016(4) 0.0057(4) 0.0009(3)
N6 0.0202(5) 0.0089(4) 0.0158(4) -0.0004(4) 0.0068(4) -0.0004(3)
N7 0.0188(5) 0.0222(5) 0.0225(5) -0.0026(4) 0.0024(4) -0.0030(4)
N8 0.0151(5) 0.0225(5) 0.0176(5) -0.0017(4) 0.0020(4) -0.0032(4)
N9 0.0231(6) 0.0247(6) 0.0316(6) -0.0003(5) 0.0044(5) 0.0031(5)
C1 0.0168(5) 0.0135(5) 0.0154(5) -0.0044(4) 0.0026(4) -0.0028(4)
C2 0.0141(5) 0.0103(5) 0.0107(5) -0.0020(4) 0.0042(4) -0.0015(4)
C3 0.0159(5) 0.0133(5) 0.0139(5) 0.0002(4) 0.0014(4) 0.0005(4)
C4 0.0171(6) 0.0186(6) 0.0164(6) -0.0002(4) -0.0023(4) -0.0004(4)
C5 0.0155(5) 0.0087(5) 0.0117(5) -0.0013(4) 0.0051(4) -0.0004(4)
C7 0.0153(6) 0.0248(6) 0.0178(6) -0.0019(4) 0.0032(4) 0.0007(5)
C8 0.0154(5) 0.0199(6) 0.0141(5) -0.0015(4) 0.0038(4) -0.0002(4)
C9 0.0144(5) 0.0228(6) 0.0184(6) -0.0025(4) 0.0012(4) -0.0009(5)
C10 0.0196(6) 0.0209(6) 0.0225(6) 0.0011(5) 0.0033(5) -0.0019(5)
C11 0.0153(6) 0.0246(6) 0.0207(6) 0.0010(5) 0.0005(5) -0.0030(5)

loop_
_atom_type_symbol
_atom_type_description
_atom_type_scat_dispersion_real
_atom_type_scat_dispersion_imag
_atom_type_scat_source
C C 0.0033 0.0016 'International Tables Vol C Tables 4.2.6.8 and 6.1.1.4'
H H 0 0 'International Tables Vol C Tables 4.2.6.8 and 6.1.1.4'
N N 0.0061 0.0033 'International Tables Vol C Tables 4.2.6.8 and 6.1.1.4'
O O 0.0106 0.006 'International Tables Vol C Tables 4.2.6.8 and 6.1.1.4'
Cu Cu 0.3201 1.2651 'International Tables Vol C Tables 4.2.6.8 and 6.1.1.4'

loop_
_geom_angle_atom_site_label_1
_geom_angle_atom_site_label_2
_geom_angle_atom_site_label_3
_geom_angle_site_symmetry_1
_geom_angle_site_symmetry_3
_geom_angle
N3 Cu1 N3 . 3_757 180.0
N3 Cu1 N2 . 3_757 81.16(4)
N3 Cu1 N2 3_757 3_757 98.84(4)
N3 Cu1 N2 . . 98.84(4)
N3 Cu1 N2 3_757 . 81.16(4)
N2 Cu1 N2 3_757 . 180.0
N3 Cu1 O1 . . 90.45(4)
N3 Cu1 O1 3_757 . 89.55(4)
N2 Cu1 O1 3_757 . 91.85(4)
N2 Cu1 O1 . . 88.15(4)
N3 Cu1 O1 . 3_757 89.55(4)
N3 Cu1 O1 3_757 3_757 90.45(4)
N2 Cu1 O1 3_757 3_757 88.15(4)
N2 Cu1 O1 . 3_757 91.85(4)
O1 Cu1 O1 . 3_757 180.0
Cu1 O1 H1W . . 108.3(13)
Cu1 O1 H2W . . 109.2(13)
H1W O1 H2W . . 112.8(17)
C4 N1 C1 . . 116.84(11)
C3 N2 C2 . . 117.82(10)
C3 N2 Cu1 . . 129.08(8)
C2 N2 Cu1 . . 113.08(8)
C5 N3 N4 . . 106.12(9)
C5 N3 Cu1 . . 113.18(8)
N4 N3 Cu1 . . 140.70(8)
N5 N4 N3 . . 107.83(10)
N4 N5 N6 . . 110.64(9)
C5 N6 N5 . . 104.10(9)
C9 N7 C10 . . 115.97(12)
C11 N8 C8 . . 115.26(11)
N1 C1 C2 . . 121.32(11)
N1 C1 H1 . . 119.3
C2 C1 H1 . . 119.3
N2 C2 C1 . . 121.24(11)
N2 C2 C5 . 3_757 113.46(10)
C1 C2 C5 . 3_757 125.21(10)
N2 C3 C4 . . 120.04(11)
N2 C3 H3 . . 120.0
C4 C3 H3 . . 120.0
N1 C4 C3 . . 122.66(11)
N1 C4 H4 . . 118.7
C3 C4 H4 . . 118.7
N6 C5 N3 . . 111.32(10)
N6 C5 C2 . 3_757 130.06(10)
N3 C5 C2 . 3_757 118.51(10)
N9 C7 C8 . . 178.22(15)
N8 C8 C9 . . 123.16(12)
N8 C8 C7 . . 115.56(11)
C9 C8 C7 . . 121.28(11)
N7 C9 C8 . . 121.16(12)
N7 C9 H9 . . 119.4
C8 C9 H9 . . 119.4
N7 C10 C11 . . 122.70(13)
N7 C10 H10 . . 118.6
C11 C10 H10 . . 118.6
N8 C11 C10 . . 121.74(12)
N8 C11 H11 . . 119.1
C10 C11 H11 . . 119.1

loop_
_geom_bond_atom_site_label_1
_geom_bond_atom_site_label_2
_geom_bond_site_symmetry_2
_geom_bond_distance
_geom_bond_publ_flag
Cu1 N3 . 1.9853(9) y
Cu1 N3 3_757 1.9853(9) ?
Cu1 N2 . 2.0583(10) y
Cu1 N2 3_757 2.0583(10) ?
Cu1 O1 . 2.3477(9) y
Cu1 O1 3_757 2.3477(9) ?
O1 H1W . 0.801(17) ?
O1 H2W . 0.810(13) ?
N1 C4 . 1.3355(16) ?
N1 C1 . 1.3355(16) ?
N2 C3 . 1.3325(15) ?
N2 C2 . 1.3491(14) ?
N3 C5 . 1.3390(15) ?
N3 N4 . 1.3441(13) ?
N4 N5 . 1.3139(14) ?
N5 N6 . 1.3567(15) ?
N6 C5 . 1.3299(14) ?
N7 C9 . 1.3346(18) ?
N7 C10 . 1.3365(17) ?
N8 C11 . 1.3338(17) ?
N8 C8 . 1.3431(16) ?
N9 C7 . 1.1467(17) ?
C1 C2 . 1.3915(15) ?
C1 H1 . 0.9500 ?
C2 C5 3_757 1.4538(16) ?
C3 C4 . 1.3978(17) ?
C3 H3 . 0.9500 ?
C4 H4 . 0.9500 ?
C5 C2 3_757 1.4538(16) ?
C7 C8 . 1.4475(18) ?
C8 C9 . 1.3940(17) ?
C9 H9 . 0.9500 ?
C10 C11 . 1.3955(19) ?
C10 H10 . 0.9500 ?
C11 H11 . 0.9500 ?

loop_
_geom_hbond_atom_site_label_D
_geom_hbond_atom_site_label_H
_geom_hbond_atom_site_label_A
_geom_hbond_site_symmetry_A
_geom_hbond_distance_DH
_geom_hbond_distance_HA
_geom_hbond_distance_DA
_geom_hbond_angle_DHA
O1 H1W N5 4_566 0.801(17) 2.065(17) 2.8577(13) 169.8(18)
O1 H2W N6 2_747 0.810(13) 2.048(14) 2.8543(14) 172.9(18)
C1 H1 N9 4 0.95 2.57 3.2993(17) 134.1
C3 H3 N4 . 0.95 2.51 3.2825(15) 138.1
C11 H11 N1 3_656 0.95 2.51 3.2800(17) 138.0

loop_
_geom_torsion_atom_site_label_1
_geom_torsion_atom_site_label_2
_geom_torsion_atom_site_label_3
_geom_torsion_atom_site_label_4
_geom_torsion_site_symmetry_1
_geom_torsion_site_symmetry_4
_geom_torsion
N3 Cu1 N2 C3 . . 5.57(11)
N3 Cu1 N2 C3 3_757 . -174.43(11)
O1 Cu1 N2 C3 . . 95.74(11)
O1 Cu1 N2 C3 3_757 . -84.25(11)
N3 Cu1 N2 C2 . . -172.94(8)
N3 Cu1 N2 C2 3_757 . 7.06(8)
O1 Cu1 N2 C2 . . -82.77(8)
O1 Cu1 N2 C2 3_757 . 97.24(8)
N2 Cu1 N3 C5 3_757 . 6.01(8)
N2 Cu1 N3 C5 . . -173.99(8)
O1 Cu1 N3 C5 . . 97.81(8)
O1 Cu1 N3 C5 3_757 . -82.19(8)
N2 Cu1 N3 N4 3_757 . -174.98(13)
N2 Cu1 N3 N4 . . 5.01(13)
O1 Cu1 N3 N4 . . -83.19(12)
O1 Cu1 N3 N4 3_757 . 96.82(12)
C5 N3 N4 N5 . . 0.14(12)
Cu1 N3 N4 N5 . . -178.91(9)
N3 N4 N5 N6 . . 0.05(13)
N4 N5 N6 C5 . . -0.22(13)
C4 N1 C1 C2 . . -1.06(18)
C3 N2 C2 C1 . . -2.18(17)
Cu1 N2 C2 C1 . . 176.51(9)
C3 N2 C2 C5 . 3_757 174.67(10)
Cu1 N2 C2 C5 . 3_757 -6.64(12)
N1 C1 C2 N2 . . 2.97(18)
N1 C1 C2 C5 . 3_757 -173.49(11)
C2 N2 C3 C4 . . -0.28(17)
Cu1 N2 C3 C4 . . -178.73(9)
C1 N1 C4 C3 . . -1.44(19)
N2 C3 C4 N1 . . 2.2(2)
N5 N6 C5 N3 . . 0.31(13)
N5 N6 C5 C2 . 3_757 -175.83(11)
N4 N3 C5 N6 . . -0.29(13)
Cu1 N3 C5 N6 . . 179.06(7)
N4 N3 C5 C2 . 3_757 176.35(10)
Cu1 N3 C5 C2 . 3_757 -4.31(13)
C11 N8 C8 C9 . . -1.01(18)
C11 N8 C8 C7 . . 179.02(12)
C10 N7 C9 C8 . . 0.21(19)
N8 C8 C9 N7 . . 0.7(2)
C7 C8 C9 N7 . . -179.38(12)
C9 N7 C10 C11 . . -0.7(2)
C8 N8 C11 C10 . . 0.56(19)
N7 C10 C11 N8 . . 0.3(2)
